data_7130508
loop_
_publ_author_name
'Fang, Songjia'
'Chen, Wenhao'
'Jiang, Huanfeng'
'Ma, Ruize'
'Wu, Wanqing'

_publ_section_title
;
 Palladium-catalyzed oxidative C--H activation/annulation of
 N-alkylanilines with bromoalkynes: access to functionalized
 3-bromoindoles
;
_journal_name_full 'Chemical Communications'
_journal_paper_doi 10.1039/D2CC03298H
_journal_year 2022
_chemical_formula_moiety 'C17 H16 Br N'
_chemical_formula_sum 'C17 H16 Br N'
_chemical_formula_weight 314.22
_space_group_crystal_system triclinic
_space_group_IT_number 2
_space_group_name_Hall '-P 1'
_space_group_name_H-M_alt 'P -1'
_atom_sites_solution_hydrogens geom
_atom_sites_solution_primary dual
_audit_creation_date 2021-07-19
_audit_creation_method
;
Olex2 1.2
(compiled 2018.05.29 svn.r3508 for OlexSys, GUI svn.r5506)
;
_audit_update_record
;
2022-05-16 deposited with the CCDC.	2022-08-02 downloaded from the CCDC.
;
_cell_angle_alpha 74.380(4)
_cell_angle_beta 87.105(4)
_cell_angle_gamma 78.928(3)
_cell_formula_units_Z 4
_cell_length_a 8.8179(11)
_cell_length_b 9.8490(11)
_cell_length_c 17.496(2)
_cell_measurement_reflns_used 2782
_cell_measurement_temperature 170
_cell_measurement_theta_max 23.620
_cell_measurement_theta_min 2.417
_cell_volume 1436.1(3)
_computing_cell_refinement 'SAINT V8.40A (?, 2016)'
_computing_data_reduction 'SAINT V8.40A (?, 2016)'
_computing_molecular_graphics 'Olex2 (Dolomanov et al., 2009)'
_computing_publication_material 'Olex2 (Dolomanov et al., 2009)'
_computing_structure_refinement 'ShelXL (Sheldrick, 2015)'
_computing_structure_solution 'ShelXT (Sheldrick, 2015)'
_diffrn_ambient_temperature 170.0
_diffrn_measured_fraction_theta_full 0.993
_diffrn_measured_fraction_theta_max 0.993
_diffrn_measurement_device_type 'Bruker D8 VENTURE'
_diffrn_measurement_method '\f and \w scans'
_diffrn_radiation_type MoK\a
_diffrn_radiation_wavelength 0.71073
_diffrn_reflns_av_R_equivalents 0.0852
_diffrn_reflns_av_unetI/netI 0.1048
_diffrn_reflns_Laue_measured_fraction_full 0.993
_diffrn_reflns_Laue_measured_fraction_max 0.993
_diffrn_reflns_limit_h_max 10
_diffrn_reflns_limit_h_min -10
_diffrn_reflns_limit_k_max 10
_diffrn_reflns_limit_k_min -11
_diffrn_reflns_limit_l_max 20
_diffrn_reflns_limit_l_min -20
_diffrn_reflns_number 14912
_diffrn_reflns_point_group_measured_fraction_full 0.993
_diffrn_reflns_point_group_measured_fraction_max 0.993
_diffrn_reflns_theta_full 25.024
_diffrn_reflns_theta_max 25.024
_diffrn_reflns_theta_min 2.185
_diffrn_standards_number 0
_exptl_absorpt_coefficient_mu 2.848
_exptl_absorpt_correction_T_max 0.2603
_exptl_absorpt_correction_T_min 0.2046
_exptl_absorpt_correction_type multi-scan
_exptl_absorpt_process_details
'SADABS-2016/2 (Bruker,2016/2) was used for absorption correction. wR2(int) was 0.1108 before and 0.0656 after correction. The Ratio of minimum to maximum transmission is 0.7860. The \l/2 correction factor is Not present.'
_exptl_crystal_colour colourless
_exptl_crystal_colour_primary colourless
_exptl_crystal_density_diffrn 1.453
_exptl_crystal_description block
_exptl_crystal_F_000 640
_exptl_crystal_size_max 0.12
_exptl_crystal_size_mid 0.06
_exptl_crystal_size_min 0.05
_refine_diff_density_max 0.839
_refine_diff_density_min -0.726
_refine_diff_density_rms 0.117
_refine_ls_extinction_method none
_refine_ls_goodness_of_fit_ref 1.066
_refine_ls_hydrogen_treatment constr
_refine_ls_matrix_type full
_refine_ls_number_parameters 348
_refine_ls_number_reflns 5046
_refine_ls_number_restraints 0
_refine_ls_restrained_S_all 1.066
_refine_ls_R_factor_all 0.1324
_refine_ls_R_factor_gt 0.0743
_refine_ls_shift/su_max 0.001
_refine_ls_shift/su_mean 0.000
_refine_ls_structure_factor_coef Fsqd
_refine_ls_weighting_details 'w=1/[\s^2^(Fo^2^)+(0.0681P)^2^+14.3596P] where P=(Fo^2^+2Fc^2^)/3'
_refine_ls_weighting_scheme calc
_refine_ls_wR_factor_gt 0.1805
_refine_ls_wR_factor_ref 0.2215
_reflns_Friedel_coverage 0.000
_reflns_number_gt 3176
_reflns_number_total 5046
_reflns_threshold_expression 'I > 2\s(I)'
_cod_data_source_file d2cc03298h2.cif
_cod_data_source_block fsj20210716_0m
_cod_database_code 7130508
_shelx_shelxl_version_number 2018/3
_shelx_space_group_comment
;
The symmetry employed for this shelxl refinement is uniquely defined
by the following loop, which should always be used as a source of
symmetry information in preference to the above space-group names.
They are only intended as comments.
;
_shelx_estimated_absorpt_t_max 0.871
_shelx_estimated_absorpt_t_min 0.726
_olex2_refinement_description
;
1. Twinned data refinement
 Scales: 0.9032(19)
 0.0968(19)
2. Fixed Uiso
 At 1.2 times of:
  All C(H) groups
 At 1.5 times of:
  All C(H,H,H) groups
3.a Ternary CH refined with riding coordinates:
 C19(H19), C15(H15)
3.b Aromatic/amide H refined with riding coordinates:
 C22(H22), C32(H32), C33(H33), C25(H25), C34(H34), C13(H13), C2(H2), C31(H31),
 C30(H30), C12(H12), C5(H5), C23(H23), C3(H3), C24(H24), C6(H6), C4(H4),
 C11(H11), C14(H14)
3.c Idealised Me refined as rotating group:
 C18(H18A,H18B,H18C), C20(H20A,H20B,H20C), C16(H16A,H16B,H16C), C17(H17A,H17B,
 H17C)
;
_olex2_submission_special_instructions 'No special instructions were received'

loop_
_space_group_symop_operation_xyz
'x, y, z'
'-x, -y, -z'

loop_
_atom_site_label
_atom_site_type_symbol
_atom_site_fract_x
_atom_site_fract_y
_atom_site_fract_z
_atom_site_U_iso_or_equiv
_atom_site_adp_type
_atom_site_occupancy
_atom_site_site_symmetry_order
_atom_site_calc_flag
_atom_site_refinement_flags_posn
_atom_site_refinement_flags_adp
_atom_site_refinement_flags_occupancy
_atom_site_disorder_assembly
_atom_site_disorder_group
Br2 Br 0.68568(12) 0.87787(13) 0.41358(7) 0.0407(4) Uani 1 1 d . . . . .
Br1 Br -0.18584(13) 0.21591(14) 0.90375(8) 0.0440(4) Uani 1 1 d . . . . .
N2 N 0.3030(9) 0.7269(10) 0.5111(5) 0.030(2) Uani 1 1 d . . . . .
N1 N 0.1944(9) 0.2713(10) 1.0063(5) 0.035(2) Uani 1 1 d . . . . .
C29 C 0.5565(11) 0.6744(12) 0.5849(7) 0.030(2) Uani 1 1 d . . . . .
C22 C 0.0996(12) 0.8175(12) 0.4036(7) 0.034(3) Uani 1 1 d . . . . .
H22 H 0.018905 0.778910 0.434859 0.041 Uiso 1 1 calc R . . . .
C26 C 0.3645(11) 0.8599(11) 0.3896(6) 0.027(2) Uani 1 1 d . . . . .
C7 C 0.0422(12) 0.2473(12) 1.0091(7) 0.033(3) Uani 1 1 d . . . . .
C21 C 0.2463(12) 0.7973(12) 0.4361(6) 0.031(2) Uani 1 1 d . . . . .
C32 C 0.7535(12) 0.5502(13) 0.7139(7) 0.037(3) Uani 1 1 d . . . . .
H32 H 0.819277 0.506360 0.758555 0.045 Uiso 1 1 calc R . . . .
C10 C 0.2514(12) 0.2765(12) 0.9309(6) 0.030(2) Uani 1 1 d . . . . .
C33 C 0.6935(12) 0.4649(13) 0.6758(6) 0.037(3) Uani 1 1 d . . . . .
H33 H 0.721687 0.363365 0.693565 0.044 Uiso 1 1 calc R . . . .
C19 C 0.2122(12) 0.6656(12) 0.5806(6) 0.034(3) Uani 1 1 d . . . . .
H19 H 0.285107 0.628357 0.626635 0.041 Uiso 1 1 calc R . . . .
C25 C 0.3371(13) 0.9354(12) 0.3104(7) 0.036(3) Uani 1 1 d . . . . .
H25 H 0.416652 0.974429 0.278356 0.043 Uiso 1 1 calc R . . . .
C9 C 0.1333(12) 0.2606(12) 0.8832(7) 0.033(3) Uani 1 1 d . . . . .
C28 C 0.4567(12) 0.7414(11) 0.5138(7) 0.032(3) Uani 1 1 d . . . . .
C34 C 0.5947(13) 0.5258(12) 0.6133(7) 0.037(3) Uani 1 1 d . . . . .
H34 H 0.551616 0.466421 0.589020 0.044 Uiso 1 1 calc R . . . .
C13 C 0.4213(14) 0.2961(14) 0.8197(7) 0.047(3) Uani 1 1 d . . . . .
H13 H 0.520406 0.305650 0.797331 0.056 Uiso 1 1 calc R . . . .
C2 C -0.1253(12) 0.1230(13) 1.1115(7) 0.039(3) Uani 1 1 d . . . . .
H2 H -0.107875 0.045994 1.087164 0.046 Uiso 1 1 calc R . . . .
C15 C 0.2864(12) 0.2547(12) 1.0776(6) 0.035(3) Uani 1 1 d . . . . .
H15 H 0.215147 0.241061 1.124197 0.042 Uiso 1 1 calc R . . . .
C31 C 0.7189(13) 0.6956(13) 0.6877(7) 0.039(3) Uani 1 1 d . . . . .
H31 H 0.761528 0.753560 0.713182 0.047 Uiso 1 1 calc R . . . .
C18 C 0.0895(13) 0.7840(15) 0.6002(8) 0.050(3) Uani 1 1 d . . . . .
H18A H 0.133994 0.870089 0.594469 0.075 Uiso 1 1 calc GR . . . .
H18B H 0.054083 0.751240 0.654958 0.075 Uiso 1 1 calc GR . . . .
H18C H 0.001732 0.806642 0.563846 0.075 Uiso 1 1 calc GR . . . .
C8 C 0.0053(12) 0.2407(12) 0.9356(7) 0.035(3) Uani 1 1 d . . . . .
C30 C 0.6186(12) 0.7595(12) 0.6221(7) 0.036(3) Uani 1 1 d . . . . .
H30 H 0.593615 0.861077 0.603275 0.043 Uiso 1 1 calc R . . . .
C1 C -0.0547(12) 0.2398(12) 1.0811(7) 0.034(3) Uani 1 1 d . . . . .
C12 C 0.3055(15) 0.2858(14) 0.7723(7) 0.047(3) Uani 1 1 d . . . . .
H12 H 0.326532 0.290710 0.717906 0.056 Uiso 1 1 calc R . . . .
C20 C 0.1499(15) 0.5384(13) 0.5705(8) 0.048(3) Uani 1 1 d . . . . .
H20A H 0.071855 0.571253 0.528312 0.072 Uiso 1 1 calc GR . . . .
H20B H 0.102875 0.492509 0.620377 0.072 Uiso 1 1 calc GR . . . .
H20C H 0.234591 0.469250 0.556345 0.072 Uiso 1 1 calc GR . . . .
C27 C 0.4931(11) 0.8222(11) 0.4426(6) 0.029(2) Uani 1 1 d . . . . .
C5 C -0.1812(14) 0.3497(14) 1.1809(7) 0.046(3) Uani 1 1 d . . . . .
H5 H -0.199805 0.426845 1.205178 0.055 Uiso 1 1 calc R . . . .
C23 C 0.0738(13) 0.8942(13) 0.3256(7) 0.038(3) Uani 1 1 d . . . . .
H23 H -0.025344 0.907830 0.302895 0.046 Uiso 1 1 calc R . . . .
C3 C -0.2221(12) 0.1168(14) 1.1775(7) 0.040(3) Uani 1 1 d . . . . .
H3 H -0.268249 0.035193 1.199352 0.049 Uiso 1 1 calc R . . . .
C24 C 0.1913(13) 0.9521(12) 0.2797(7) 0.037(3) Uani 1 1 d . . . . .
H24 H 0.170679 1.004187 0.225898 0.044 Uiso 1 1 calc R . . . .
C6 C -0.0843(13) 0.3555(12) 1.1150(7) 0.037(3) Uani 1 1 d . . . . .
H6 H -0.038720 0.437552 1.093309 0.044 Uiso 1 1 calc R . . . .
C4 C -0.2493(14) 0.2328(15) 1.2105(7) 0.047(3) Uani 1 1 d . . . . .
H4 H -0.316903 0.230704 1.254730 0.057 Uiso 1 1 calc R . . . .
C11 C 0.1603(14) 0.2686(13) 0.8017(7) 0.041(3) Uani 1 1 d . . . . .
H11 H 0.081325 0.262255 0.768573 0.049 Uiso 1 1 calc R . . . .
C14 C 0.3968(13) 0.2929(13) 0.8982(7) 0.043(3) Uani 1 1 d . . . . .
H14 H 0.477158 0.301790 0.929697 0.052 Uiso 1 1 calc R . . . .
C16 C 0.3505(16) 0.3900(16) 1.0728(8) 0.056(4) Uani 1 1 d . . . . .
H16A H 0.428116 0.401727 1.030600 0.084 Uiso 1 1 calc GR . . . .
H16B H 0.398204 0.381779 1.123620 0.084 Uiso 1 1 calc GR . . . .
H16C H 0.266208 0.473539 1.061072 0.084 Uiso 1 1 calc GR . . . .
C17 C 0.4111(14) 0.1225(14) 1.0912(7) 0.050(3) Uani 1 1 d . . . . .
H17A H 0.365469 0.039524 1.090871 0.075 Uiso 1 1 calc GR . . . .
H17B H 0.460544 0.106007 1.142697 0.075 Uiso 1 1 calc GR . . . .
H17C H 0.488543 0.136158 1.049008 0.075 Uiso 1 1 calc GR . . . .

loop_
_atom_site_aniso_label
_atom_site_aniso_U_11
_atom_site_aniso_U_22
_atom_site_aniso_U_33
_atom_site_aniso_U_23
_atom_site_aniso_U_13
_atom_site_aniso_U_12
Br2 0.0253(6) 0.0496(8) 0.0451(8) -0.0063(6) 0.0019(5) -0.0113(6)
Br1 0.0320(7) 0.0541(8) 0.0488(8) -0.0160(6) -0.0083(6) -0.0092(6)
N2 0.024(4) 0.045(6) 0.017(5) -0.001(4) -0.002(4) -0.005(4)
N1 0.020(4) 0.054(6) 0.025(5) -0.001(4) -0.005(4) -0.005(4)
C29 0.018(5) 0.039(6) 0.035(6) -0.012(5) 0.002(5) -0.005(5)
C22 0.023(5) 0.042(7) 0.038(7) -0.011(5) -0.002(5) -0.004(5)
C26 0.025(5) 0.026(5) 0.032(6) -0.015(5) 0.005(4) -0.001(4)
C7 0.023(5) 0.033(6) 0.041(7) -0.012(5) -0.001(5) 0.002(5)
C21 0.025(5) 0.037(6) 0.031(6) -0.011(5) -0.002(5) 0.000(5)
C32 0.027(6) 0.045(7) 0.037(7) -0.010(6) 0.002(5) -0.002(5)
C10 0.027(5) 0.039(6) 0.023(6) -0.007(5) -0.002(4) -0.002(5)
C33 0.031(6) 0.043(7) 0.029(6) -0.002(5) 0.001(5) -0.003(5)
C19 0.031(6) 0.049(7) 0.023(6) -0.009(5) 0.002(5) -0.011(5)
C25 0.030(6) 0.041(7) 0.033(7) -0.004(5) -0.001(5) -0.005(5)
C9 0.026(5) 0.037(6) 0.036(7) -0.013(5) -0.002(5) -0.002(5)
C28 0.024(5) 0.033(6) 0.036(7) -0.008(5) -0.007(5) 0.000(5)
C34 0.033(6) 0.037(7) 0.040(7) -0.014(6) 0.000(5) -0.002(5)
C13 0.030(6) 0.066(9) 0.036(7) -0.005(6) 0.006(5) -0.001(6)
C2 0.024(5) 0.054(8) 0.036(7) -0.007(6) -0.005(5) -0.007(5)
C15 0.029(6) 0.048(7) 0.025(6) -0.002(5) -0.003(5) -0.013(5)
C31 0.033(6) 0.045(7) 0.038(7) -0.007(6) -0.007(5) -0.007(5)
C18 0.029(6) 0.068(9) 0.053(9) -0.024(7) 0.002(6) 0.003(6)
C8 0.023(5) 0.040(7) 0.040(7) -0.012(5) -0.003(5) -0.003(5)
C30 0.029(6) 0.035(6) 0.042(7) -0.010(5) 0.000(5) -0.002(5)
C1 0.021(5) 0.037(6) 0.044(7) -0.012(5) -0.001(5) -0.003(5)
C12 0.053(8) 0.051(8) 0.033(7) -0.013(6) 0.005(6) 0.002(6)
C20 0.048(7) 0.044(7) 0.049(8) -0.001(6) 0.007(6) -0.019(6)
C27 0.022(5) 0.031(6) 0.033(6) -0.008(5) 0.001(5) -0.008(5)
C5 0.040(7) 0.055(8) 0.038(7) -0.015(6) 0.001(6) 0.004(6)
C23 0.027(6) 0.051(7) 0.037(7) -0.014(6) -0.006(5) -0.003(5)
C3 0.023(5) 0.058(8) 0.036(7) 0.001(6) -0.004(5) -0.014(6)
C24 0.047(7) 0.033(6) 0.030(6) -0.009(5) -0.006(6) -0.003(6)
C6 0.040(6) 0.034(6) 0.035(7) -0.001(5) -0.003(5) -0.010(5)
C4 0.031(6) 0.070(9) 0.032(7) 0.001(7) 0.000(5) -0.007(6)
C11 0.042(7) 0.045(7) 0.039(7) -0.017(6) -0.003(6) -0.006(6)
C14 0.032(6) 0.054(8) 0.039(7) -0.007(6) 0.001(5) -0.003(6)
C16 0.051(8) 0.073(10) 0.053(9) -0.019(8) 0.002(7) -0.028(8)
C17 0.038(7) 0.062(9) 0.039(8) 0.005(6) -0.018(6) -0.005(6)

loop_
_atom_type_symbol
_atom_type_description
_atom_type_scat_dispersion_real
_atom_type_scat_dispersion_imag
_atom_type_scat_source
C C 0.0033 0.0016 'International Tables Vol C Tables 4.2.6.8 and 6.1.1.4'
H H 0.0000 0.0000 'International Tables Vol C Tables 4.2.6.8 and 6.1.1.4'
Br Br -0.2901 2.4595 'International Tables Vol C Tables 4.2.6.8 and 6.1.1.4'
N N 0.0061 0.0033 'International Tables Vol C Tables 4.2.6.8 and 6.1.1.4'

loop_
_geom_angle_atom_site_label_1
_geom_angle_atom_site_label_2
_geom_angle_atom_site_label_3
_geom_angle
_geom_angle_site_symmetry_1
_geom_angle_site_symmetry_3
_geom_angle_publ_flag
C21 N2 C19 126.2(8) . . ?
C21 N2 C28 108.4(9) . . ?
C28 N2 C19 124.8(8) . . ?
C7 N1 C15 123.6(9) . . ?
C10 N1 C7 108.5(9) . . ?
C10 N1 C15 126.1(9) . . ?
C34 C29 C28 120.7(10) . . ?
C30 C29 C28 120.2(10) . . ?
C30 C29 C34 119.0(10) . . ?
C21 C22 H22 120.5 . . ?
C23 C22 H22 120.5 . . ?
C23 C22 C21 119.0(11) . . ?
C21 C26 C27 104.2(9) . . ?
C25 C26 C21 120.3(10) . . ?
C25 C26 C27 135.6(10) . . ?
N1 C7 C1 122.5(9) . . ?
C8 C7 N1 107.8(10) . . ?
C8 C7 C1 129.6(10) . . ?
N2 C21 C22 131.0(10) . . ?
N2 C21 C26 109.0(9) . . ?
C22 C21 C26 120.0(10) . . ?
C33 C32 H32 119.7 . . ?
C31 C32 H32 119.7 . . ?
C31 C32 C33 120.7(11) . . ?
N1 C10 C9 108.9(9) . . ?
N1 C10 C14 131.3(10) . . ?
C14 C10 C9 119.8(10) . . ?
C32 C33 H33 119.8 . . ?
C34 C33 C32 120.5(11) . . ?
C34 C33 H33 119.8 . . ?
N2 C19 H19 106.7 . . ?
N2 C19 C18 110.0(10) . . ?
N2 C19 C20 111.9(9) . . ?
C18 C19 H19 106.7 . . ?
C20 C19 H19 106.7 . . ?
C20 C19 C18 114.5(10) . . ?
C26 C25 H25 120.8 . . ?
C24 C25 C26 118.4(11) . . ?
C24 C25 H25 120.8 . . ?
C10 C9 C8 104.8(9) . . ?
C11 C9 C10 120.2(10) . . ?
C11 C9 C8 135.0(10) . . ?
N2 C28 C29 123.3(10) . . ?
C27 C28 N2 108.1(9) . . ?
C27 C28 C29 128.6(10) . . ?
C29 C34 H34 119.8 . . ?
C33 C34 C29 120.4(11) . . ?
C33 C34 H34 119.8 . . ?
C12 C13 H13 119.1 . . ?
C14 C13 H13 119.1 . . ?
C14 C13 C12 121.7(12) . . ?
C1 C2 H2 119.6 . . ?
C1 C2 C3 120.7(12) . . ?
C3 C2 H2 119.6 . . ?
N1 C15 H15 107.4 . . ?
N1 C15 C16 111.0(10) . . ?
N1 C15 C17 111.0(10) . . ?
C16 C15 H15 107.4 . . ?
C17 C15 H15 107.4 . . ?
C17 C15 C16 112.4(10) . . ?
C32 C31 H31 120.4 . . ?
C32 C31 C30 119.1(11) . . ?
C30 C31 H31 120.4 . . ?
C19 C18 H18A 109.5 . . ?
C19 C18 H18B 109.5 . . ?
C19 C18 H18C 109.5 . . ?
H18A C18 H18B 109.5 . . ?
H18A C18 H18C 109.5 . . ?
H18B C18 H18C 109.5 . . ?
C7 C8 Br1 126.6(9) . . ?
C7 C8 C9 109.9(9) . . ?
C9 C8 Br1 123.4(8) . . ?
C29 C30 C31 120.3(11) . . ?
C29 C30 H30 119.9 . . ?
C31 C30 H30 119.9 . . ?
C2 C1 C7 120.0(10) . . ?
C2 C1 C6 119.8(11) . . ?
C6 C1 C7 120.0(10) . . ?
C13 C12 H12 119.1 . . ?
C11 C12 C13 121.8(12) . . ?
C11 C12 H12 119.1 . . ?
C19 C20 H20A 109.5 . . ?
C19 C20 H20B 109.5 . . ?
C19 C20 H20C 109.5 . . ?
H20A C20 H20B 109.5 . . ?
H20A C20 H20C 109.5 . . ?
H20B C20 H20C 109.5 . . ?
C26 C27 Br2 123.5(8) . . ?
C28 C27 Br2 126.1(8) . . ?
C28 C27 C26 110.4(9) . . ?
C6 C5 H5 120.1 . . ?
C4 C5 H5 120.1 . . ?
C4 C5 C6 119.8(12) . . ?
C22 C23 H23 119.6 . . ?
C22 C23 C24 120.8(10) . . ?
C24 C23 H23 119.6 . . ?
C2 C3 H3 120.8 . . ?
C4 C3 C2 118.5(12) . . ?
C4 C3 H3 120.8 . . ?
C25 C24 C23 121.5(11) . . ?
C25 C24 H24 119.2 . . ?
C23 C24 H24 119.2 . . ?
C1 C6 H6 120.2 . . ?
C5 C6 C1 119.5(11) . . ?
C5 C6 H6 120.2 . . ?
C5 C4 C3 121.5(12) . . ?
C5 C4 H4 119.2 . . ?
C3 C4 H4 119.2 . . ?
C9 C11 H11 121.2 . . ?
C12 C11 C9 117.6(11) . . ?
C12 C11 H11 121.2 . . ?
C10 C14 H14 120.6 . . ?
C13 C14 C10 118.8(11) . . ?
C13 C14 H14 120.6 . . ?
C15 C16 H16A 109.5 . . ?
C15 C16 H16B 109.5 . . ?
C15 C16 H16C 109.5 . . ?
H16A C16 H16B 109.5 . . ?
H16A C16 H16C 109.5 . . ?
H16B C16 H16C 109.5 . . ?
C15 C17 H17A 109.5 . . ?
C15 C17 H17B 109.5 . . ?
C15 C17 H17C 109.5 . . ?
H17A C17 H17B 109.5 . . ?
H17A C17 H17C 109.5 . . ?
H17B C17 H17C 109.5 . . ?

loop_
_geom_bond_atom_site_label_1
_geom_bond_atom_site_label_2
_geom_bond_distance
_geom_bond_site_symmetry_2
_geom_bond_publ_flag
Br2 C27 1.887(10) . ?
Br1 C8 1.881(10) . ?
N2 C21 1.377(13) . ?
N2 C19 1.474(14) . ?
N2 C28 1.395(13) . ?
N1 C7 1.404(13) . ?
N1 C10 1.378(13) . ?
N1 C15 1.478(13) . ?
C29 C28 1.483(15) . ?
C29 C34 1.393(15) . ?
C29 C30 1.390(15) . ?
C22 H22 0.9500 . ?
C22 C21 1.397(14) . ?
C22 C23 1.376(16) . ?
C26 C21 1.421(15) . ?
C26 C25 1.393(15) . ?
C26 C27 1.429(14) . ?
C7 C8 1.364(15) . ?
C7 C1 1.479(16) . ?
C32 H32 0.9500 . ?
C32 C33 1.391(16) . ?
C32 C31 1.360(16) . ?
C10 C9 1.424(14) . ?
C10 C14 1.398(15) . ?
C33 H33 0.9500 . ?
C33 C34 1.363(15) . ?
C19 H19 1.0000 . ?
C19 C18 1.531(16) . ?
C19 C20 1.514(16) . ?
C25 H25 0.9500 . ?
C25 C24 1.383(15) . ?
C9 C8 1.427(15) . ?
C9 C11 1.417(16) . ?
C28 C27 1.347(15) . ?
C34 H34 0.9500 . ?
C13 H13 0.9500 . ?
C13 C12 1.382(17) . ?
C13 C14 1.373(17) . ?
C2 H2 0.9500 . ?
C2 C1 1.381(16) . ?
C2 C3 1.396(16) . ?
C15 H15 1.0000 . ?
C15 C16 1.526(17) . ?
C15 C17 1.506(16) . ?
C31 H31 0.9500 . ?
C31 C30 1.412(15) . ?
C18 H18A 0.9800 . ?
C18 H18B 0.9800 . ?
C18 H18C 0.9800 . ?
C30 H30 0.9500 . ?
C1 C6 1.397(16) . ?
C12 H12 0.9500 . ?
C12 C11 1.380(17) . ?
C20 H20A 0.9800 . ?
C20 H20B 0.9800 . ?
C20 H20C 0.9800 . ?
C5 H5 0.9500 . ?
C5 C6 1.396(17) . ?
C5 C4 1.367(18) . ?
C23 H23 0.9500 . ?
C23 C24 1.393(16) . ?
C3 H3 0.9500 . ?
C3 C4 1.390(18) . ?
C24 H24 0.9500 . ?
C6 H6 0.9500 . ?
C4 H4 0.9500 . ?
C11 H11 0.9500 . ?
C14 H14 0.9500 . ?
C16 H16A 0.9800 . ?
C16 H16B 0.9800 . ?
C16 H16C 0.9800 . ?
C17 H17A 0.9800 . ?
C17 H17B 0.9800 . ?
C17 H17C 0.9800 . ?

loop_
_twin_individual_id
_twin_individual_mass_fraction_refined
1 0.9032(19)
2 0.0968(19)
